data_4508733
loop_
_publ_author_name
'Madalan, Augustin M.'
'Avarvari, Narcis'
'Andruh, Marius'

_publ_section_title
;
 Rational Design of Supramolecular Gridlike Layers and Zigzag Chains
 through a Unique Interplay of d10&#x2212;d10and \p&#x2212;\p Stacking
 Interactions
;
_journal_issue 7
_journal_name_full 'Crystal Growth &amp; Design'
_journal_page_first 1671
_journal_paper_doi 10.1021/cg060131x
_journal_volume 6
_journal_year 2006
_chemical_formula_sum 'C36 H30 Ag Cl Cu2 N6 O8'
_chemical_formula_weight 945.06
_chemical_name_common '[{Cu(acac)(phen)}2{Ag(CN)2}](ClO4)'
_chemical_name_systematic
;
 ?
;
_space_group_IT_number 2
_symmetry_cell_setting triclinic
_symmetry_space_group_name_Hall '-P 1'
_symmetry_space_group_name_H-M 'P -1'
_atom_sites_solution_hydrogens geom
_atom_sites_solution_primary direct
_atom_sites_solution_secondary difmap
_audit_creation_method SHELXL-97
_cell_angle_alpha 82.170(11)
_cell_angle_beta 81.393(12)
_cell_angle_gamma 69.467(10)
_cell_formula_units_Z 4
_cell_length_a 11.2946(10)
_cell_length_b 13.2756(11)
_cell_length_c 28.455(3)
_cell_measurement_reflns_used 8000
_cell_measurement_temperature 293(2)
_cell_measurement_theta_max 25.75
_cell_measurement_theta_min 2.0
_cell_volume 3934.4(7)
_computing_cell_refinement 'SELECT, CELL [STOE-IPDS]'
_computing_data_collection 'EXPOSE [STOE-IPDS]'
_computing_data_reduction 'INTEGRATE [STOE-IPDS]'
_computing_structure_refinement 'SHELXL-97 (Sheldrick, 1997)'
_computing_structure_solution 'SHELXS-97 (Sheldrick, 1990)'
_diffrn_ambient_temperature 293(2)
_diffrn_detector_area_resol_mean 6.6
_diffrn_measured_fraction_theta_full 0.931
_diffrn_measured_fraction_theta_max 0.931
_diffrn_measurement_device_type STOE-IDS
_diffrn_measurement_method 'Oscillation, Phi. incr. = 0.8'
_diffrn_radiation_monochromator graphite
_diffrn_radiation_source 'fine-focus sealed tube'
_diffrn_radiation_type MoK\a
_diffrn_radiation_wavelength 0.71070
_diffrn_reflns_av_R_equivalents 0.0688
_diffrn_reflns_av_sigmaI/netI 0.0912
_diffrn_reflns_limit_h_max 13
_diffrn_reflns_limit_h_min -13
_diffrn_reflns_limit_k_max 15
_diffrn_reflns_limit_k_min -15
_diffrn_reflns_limit_l_max 34
_diffrn_reflns_limit_l_min -34
_diffrn_reflns_number 39136
_diffrn_reflns_theta_full 25.93
_diffrn_reflns_theta_max 25.93
_diffrn_reflns_theta_min 1.94
_exptl_absorpt_coefficient_mu 1.689
_exptl_absorpt_correction_T_max 0.6970
_exptl_absorpt_correction_T_min 0.6668
_exptl_absorpt_correction_type multi-scan
_exptl_absorpt_process_details wingx
_exptl_crystal_colour green
_exptl_crystal_density_diffrn 1.595
_exptl_crystal_density_meas ?
_exptl_crystal_density_method 'not measured'
_exptl_crystal_description prism
_exptl_crystal_F_000 1896
_exptl_crystal_size_max 0.4
_exptl_crystal_size_mid 0.3
_exptl_crystal_size_min 0.06
_refine_diff_density_max 1.176
_refine_diff_density_min -0.629
_refine_diff_density_rms 0.100
_refine_ls_extinction_method none
_refine_ls_goodness_of_fit_ref 0.890
_refine_ls_hydrogen_treatment constr
_refine_ls_matrix_type full
_refine_ls_number_parameters 973
_refine_ls_number_reflns 14294
_refine_ls_number_restraints 0
_refine_ls_restrained_S_all 0.890
_refine_ls_R_factor_all 0.1202
_refine_ls_R_factor_gt 0.0575
_refine_ls_shift/su_max 0.000
_refine_ls_shift/su_mean 0.000
_refine_ls_structure_factor_coef Fsqd
_refine_ls_weighting_details 'calc w=1/[\s^2^(Fo^2^)+(0.0834P)^2^+0.0000P] where P=(Fo^2^+2Fc^2^)/3'
_refine_ls_weighting_scheme calc
_refine_ls_wR_factor_gt 0.1331
_refine_ls_wR_factor_ref 0.1571
_reflns_number_gt 7292
_reflns_number_total 14294
_reflns_threshold_expression >2sigma(I)
_cod_data_source_file cg060131xsup3.cif
_cod_data_source_block mam47a
_cod_depositor_comments
;
The following automatic conversions were performed:

'_symmetry_cell_setting' value 'Triclinic' changed to 'triclinic'
according to /home/saulius/struct/CIF-dictionaries/cif_core.dic
dictionary named 'cif_core.dic' version 2.4.2 from 2011-04-26.

Automatic conversion script
Id: cif_fix_values 1891 2012-01-12 08:04:46Z andrius 

The following automatic conversions were performed:

'_exptl_crystal_density_meas' value 'not measured' was changed to '?'
- the value is perceived as not measured.

Automatic conversion script
Id: cif_fix_values 3008 2015-01-20 13:52:24Z robertas 
;
_cod_original_cell_volume 3934.4(6)
_cod_original_sg_symbol_H-M P-1
_cod_database_code 4508733

loop_
_symmetry_equiv_pos_as_xyz
'x, y, z'
'-x, -y, -z'

loop_
_atom_site_label
_atom_site_type_symbol
_atom_site_fract_x
_atom_site_fract_y
_atom_site_fract_z
_atom_site_U_iso_or_equiv
_atom_site_adp_type
_atom_site_occupancy
_atom_site_symmetry_multiplicity
_atom_site_calc_flag
_atom_site_refinement_flags
Ag2 Ag 0.66697(6) 0.51060(6) 0.22524(2) 0.0700(2) Uani 1 1 d .
Ag1 Ag 0.91778(6) 0.55369(5) 0.25084(3) 0.0800(2) Uani 1 1 d .
Cu3 Cu 0.84922(7) 0.53754(6) 0.04321(3) 0.0476(2) Uani 1 1 d .
Cu1 Cu 1.27324(7) 0.15525(7) 0.26972(3) 0.0522(2) Uani 1 1 d .
Cu2 Cu 0.62018(8) 0.96681(7) 0.22420(3) 0.0560(2) Uani 1 1 d .
Cu4 Cu 0.62441(8) 0.51184(7) 0.41239(3) 0.0596(3) Uani 1 1 d .
O1 O 1.3183(4) 0.2053(5) 0.32236(16) 0.0648(14) Uani 1 1 d .
O4 O 0.5788(4) 0.9219(5) 0.16982(17) 0.0625(13) Uani 1 1 d .
N5 N 0.8250(5) 0.4274(4) 0.00770(18) 0.0454(13) Uani 1 1 d .
O5 O 0.8697(4) 0.6572(4) 0.06702(17) 0.0576(12) Uani 1 1 d .
O3 O 0.5002(5) 0.9186(5) 0.26762(17) 0.0660(14) Uani 1 1 d .
O2 O 1.3875(4) 0.2050(4) 0.22337(16) 0.0587(12) Uani 1 1 d .
N1 N 1.2382(5) 0.0779(4) 0.2210(2) 0.0528(14) Uani 1 1 d .
N4 N 0.6536(5) 1.0451(5) 0.2746(2) 0.0598(17) Uani 1 1 d .
N3 N 0.7212(5) 1.0502(5) 0.1815(2) 0.0569(15) Uani 1 1 d .
N2 N 1.1754(5) 0.0720(5) 0.3136(2) 0.0600(16) Uani 1 1 d .
C44 C 0.7224(6) 0.4702(5) -0.0182(2) 0.0446(16) Uani 1 1 d .
N6 N 0.7075(5) 0.6363(4) 0.00616(18) 0.0477(13) Uani 1 1 d .
O6 O 0.9993(4) 0.4349(4) 0.06683(17) 0.0592(13) Uani 1 1 d .
N9 N 1.1024(6) 0.3102(5) 0.2591(2) 0.0642(17) Uani 1 1 d .
C71 C 0.7028(7) 0.5092(6) 0.1525(3) 0.062(2) Uani 1 1 d .
C38 C 1.0544(6) 0.4518(7) 0.0994(2) 0.0570(19) Uani 1 1 d .
C27 C 0.7601(6) 1.1131(6) 0.2063(3) 0.0571(19) Uani 1 1 d .
C2 C 1.3693(7) 0.2783(7) 0.3169(3) 0.064(2) Uani 1 1 d .
C43 C 0.6801(6) 0.4072(6) -0.0424(2) 0.0564(18) Uani 1 1 d .
N11 N 0.7233(5) 0.5062(5) 0.1125(2) 0.0636(17) Uani 1 1 d .
C45 C 0.6584(5) 0.5828(5) -0.0182(2) 0.0429(15) Uani 1 1 d .
N10 N 0.7792(6) 0.8093(6) 0.2393(2) 0.0691(18) Uani 1 1 d .
C10 C 1.1601(6) 0.0207(5) 0.2397(3) 0.0551(19) Uani 1 1 d .
C47 C 0.4972(7) 0.7451(7) -0.0429(3) 0.068(2) Uani 1 1 d .
H47 H 0.4262 0.7823 -0.0589 0.082 Uiso 1 1 calc R
C49 C 0.6529(6) 0.7437(6) 0.0058(3) 0.0596(19) Uani 1 1 d .
H49 H 0.6857 0.7823 0.0221 0.072 Uiso 1 1 calc R
C40 C 0.8887(6) 0.3218(6) 0.0079(2) 0.0528(18) Uani 1 1 d .
H40 H 0.9604 0.2924 0.0242 0.063 Uiso 1 1 calc R
C36 C 0.9422(7) 0.6478(6) 0.0981(3) 0.0600(19) Uani 1 1 d .
C41 C 0.8517(7) 0.2543(6) -0.0153(3) 0.062(2) Uani 1 1 d .
H41 H 0.8974 0.1807 -0.0138 0.075 Uiso 1 1 calc R
C34 C 0.8371(8) 1.2299(8) 0.2617(4) 0.085(3) Uani 1 1 d .
H34 H 0.8647 1.2681 0.2802 0.102 Uiso 1 1 calc R
C70 C 0.8253(7) 0.7189(7) 0.2438(3) 0.064(2) Uani 1 1 d .
N12 N 0.6001(7) 0.4975(6) 0.3383(2) 0.080(2) Uani 1 1 d .
C4 C 1.4262(6) 0.2804(6) 0.2298(3) 0.0545(18) Uani 1 1 d .
C11 C 1.1262(6) 0.0174(6) 0.2898(3) 0.0560(18) Uani 1 1 d .
C46 C 0.5538(6) 0.6318(6) -0.0435(2) 0.0533(18) Uani 1 1 d .
C28 C 0.7246(6) 1.1090(6) 0.2559(3) 0.0572(19) Uani 1 1 d .
C3 C 1.4196(7) 0.3173(7) 0.2737(3) 0.070(2) Uani 1 1 d .
H3 H 1.4515 0.3728 0.2743 0.083 Uiso 1 1 calc R
C50 C 0.5694(7) 0.4599(7) -0.0667(3) 0.064(2) Uani 1 1 d .
H50 H 0.5383 0.4197 -0.0829 0.077 Uiso 1 1 calc R
C9 C 1.1178(7) -0.0356(6) 0.2116(3) 0.071(2) Uani 1 1 d .
C23 C 0.7551(7) 1.0489(6) 0.1357(3) 0.065(2) Uani 1 1 d .
H23 H 0.7293 1.0068 0.1186 0.078 Uiso 1 1 calc R
C6 C 1.2741(7) 0.0816(6) 0.1745(3) 0.062(2) Uani 1 1 d .
H6 H 1.3278 0.1203 0.1617 0.074 Uiso 1 1 calc R
C29 C 0.7609(7) 1.1692(7) 0.2847(3) 0.068(2) Uani 1 1 d .
C14 C 1.0625(9) 0.0174(8) 0.3846(3) 0.090(3) Uani 1 1 d .
H14 H 1.0409 0.0188 0.4174 0.108 Uiso 1 1 calc R
C69 C 1.0349(7) 0.3942(7) 0.2564(3) 0.063(2) Uani 1 1 d .
C12 C 1.0455(7) -0.0394(7) 0.3108(4) 0.072(2) Uani 1 1 d .
O7 O 0.6789(8) 0.6341(5) 0.3983(2) 0.100(2) Uani 1 1 d .
C32 C 0.6191(7) 1.0379(7) 0.3206(3) 0.077(2) Uani 1 1 d .
H32 H 0.5696 0.9953 0.3331 0.093 Uiso 1 1 calc R
C72 C 0.6247(8) 0.5025(7) 0.2982(3) 0.070(2) Uani 1 1 d .
C37 C 1.0289(7) 0.5516(7) 0.1154(3) 0.067(2) Uani 1 1 d .
H37 H 1.0734 0.5546 0.1399 0.080 Uiso 1 1 calc R
C15 C 1.1447(7) 0.0715(7) 0.3610(3) 0.074(2) Uani 1 1 d .
H15 H 1.1782 0.1073 0.3785 0.089 Uiso 1 1 calc R
C26 C 0.8337(7) 1.1750(7) 0.1845(3) 0.069(2) Uani 1 1 d .
C21 C 0.5291(7) 0.8502(7) 0.1718(3) 0.063(2) Uani 1 1 d .
C35 C 0.9300(8) 0.7534(7) 0.1164(3) 0.084(3) Uani 1 1 d .
H35A H 0.8675 0.8117 0.1004 0.126 Uiso 1 1 calc R
H35B H 1.0105 0.7647 0.1102 0.126 Uiso 1 1 calc R
H35C H 0.9043 0.7505 0.1501 0.126 Uiso 1 1 calc R
C42 C 0.7492(7) 0.2951(7) -0.0403(3) 0.064(2) Uani 1 1 d .
H42 H 0.7246 0.2497 -0.0559 0.077 Uiso 1 1 calc R
C19 C 0.4627(6) 0.8440(7) 0.2590(3) 0.064(2) Uani 1 1 d .
O8 O 0.7915(6) 0.4091(5) 0.4108(2) 0.092(2) Uani 1 1 d .
C24 C 0.8295(8) 1.1095(8) 0.1113(3) 0.082(3) Uani 1 1 d .
H24 H 0.8522 1.1073 0.0786 0.099 Uiso 1 1 calc R
N7 N 0.5482(7) 0.3996(7) 0.4455(2) 0.080(2) Uani 1 1 d .
C51 C 0.5102(7) 0.5667(8) -0.0665(3) 0.067(2) Uani 1 1 d .
H51 H 0.4376 0.5989 -0.0821 0.080 Uiso 1 1 calc R
C53 C 0.7958(19) 0.6285(13) 0.3844(3) 0.117(5) Uani 1 1 d .
C39 C 1.1514(7) 0.3534(7) 0.1203(3) 0.075(2) Uani 1 1 d .
H39A H 1.1582 0.2920 0.1045 0.112 Uiso 1 1 calc R
H39B H 1.1260 0.3413 0.1537 0.112 Uiso 1 1 calc R
H39C H 1.2324 0.3639 0.1161 0.112 Uiso 1 1 calc R
C25 C 0.8680(8) 1.1712(8) 0.1360(4) 0.085(3) Uani 1 1 d .
H25 H 0.9178 1.2109 0.1201 0.103 Uiso 1 1 calc R
C8 C 1.1574(9) -0.0266(8) 0.1621(4) 0.086(3) Uani 1 1 d .
H8 H 1.1296 -0.0604 0.1417 0.103 Uiso 1 1 calc R
C18 C 0.4002(8) 0.7916(8) 0.3012(3) 0.095(3) Uani 1 1 d .
H18A H 0.3978 0.8247 0.3295 0.142 Uiso 1 1 calc R
H18B H 0.4480 0.7159 0.3053 0.142 Uiso 1 1 calc R
H18C H 0.3150 0.8011 0.2956 0.142 Uiso 1 1 calc R
C31 C 0.6558(9) 1.0937(9) 0.3517(3) 0.084(3) Uani 1 1 d .
H31 H 0.6333 1.0858 0.3844 0.101 Uiso 1 1 calc R
C33 C 0.8716(7) 1.2350(7) 0.2144(4) 0.081(3) Uani 1 1 d .
H33 H 0.9203 1.2775 0.2009 0.097 Uiso 1 1 calc R
N8 N 0.4470(8) 0.6099(8) 0.4312(3) 0.090(3) Uani 1 1 d .
C30 C 0.7237(9) 1.1587(9) 0.3332(4) 0.094(3) Uani 1 1 d .
H30 H 0.7458 1.1969 0.3535 0.113 Uiso 1 1 calc R
C20 C 0.4762(7) 0.8084(7) 0.2138(3) 0.071(2) Uani 1 1 d .
H20 H 0.4473 0.7519 0.2117 0.085 Uiso 1 1 calc R
C61 C 0.4177(9) 0.4484(11) 0.4577(3) 0.082(3) Uani 1 1 d .
C48 C 0.5468(7) 0.7983(7) -0.0190(3) 0.070(2) Uani 1 1 d .
H48 H 0.5100 0.8729 -0.0188 0.084 Uiso 1 1 calc R
C17 C 1.0007(8) -0.0934(7) 0.2812(5) 0.088(3) Uani 1 1 d .
H17 H 0.9463 -0.1308 0.2950 0.106 Uiso 1 1 calc R
C22 C 0.5293(8) 0.8105(7) 0.1248(3) 0.088(3) Uani 1 1 d .
H22A H 0.5698 0.8474 0.0998 0.132 Uiso 1 1 calc R
H22B H 0.4433 0.8245 0.1188 0.132 Uiso 1 1 calc R
H22C H 0.5748 0.7343 0.1258 0.132 Uiso 1 1 calc R
C16 C 1.0347(8) -0.0917(7) 0.2345(4) 0.085(3) Uani 1 1 d .
H16 H 1.0037 -0.1279 0.2163 0.102 Uiso 1 1 calc R
C58 C 0.5271(19) 0.2281(13) 0.4760(4) 0.131(5) Uani 1 1 d .
H58 H 0.5638 0.1538 0.4826 0.158 Uiso 1 1 calc R
C7 C 1.2336(9) 0.0293(8) 0.1443(3) 0.079(3) Uani 1 1 d .
H7 H 1.2598 0.0335 0.1117 0.094 Uiso 1 1 calc R
C55 C 0.8875(10) 0.4301(13) 0.3952(4) 0.104(4) Uani 1 1 d .
C1 C 1.3720(9) 0.3240(9) 0.3616(3) 0.103(4) Uani 1 1 d .
H1A H 1.3320 0.2904 0.3882 0.155 Uiso 1 1 calc R
H1B H 1.3272 0.4004 0.3589 0.155 Uiso 1 1 calc R
H1C H 1.4587 0.3106 0.3666 0.155 Uiso 1 1 calc R
C13 C 1.0148(8) -0.0366(8) 0.3596(4) 0.086(3) Uani 1 1 d .
H13 H 0.9606 -0.0723 0.3755 0.103 Uiso 1 1 calc R
C5 C 1.4841(8) 0.3305(7) 0.1865(3) 0.079(2) Uani 1 1 d .
H5A H 1.4813 0.2974 0.1589 0.118 Uiso 1 1 calc R
H5B H 1.5709 0.3199 0.1902 0.118 Uiso 1 1 calc R
H5C H 1.4373 0.4064 0.1826 0.118 Uiso 1 1 calc R
C57 C 0.6047(14) 0.2948(11) 0.4527(3) 0.114(4) Uani 1 1 d .
H57 H 0.6912 0.2632 0.4435 0.137 Uiso 1 1 calc R
C62 C 0.3684(10) 0.5585(15) 0.4490(4) 0.110(5) Uani 1 1 d .
C56 C 1.0087(10) 0.3301(14) 0.3933(5) 0.195(8) Uani 1 1 d .
H56A H 0.9866 0.2663 0.4035 0.292 Uiso 1 1 calc R
H56B H 1.0654 0.3356 0.4140 0.292 Uiso 1 1 calc R
H56C H 1.0497 0.3257 0.3612 0.292 Uiso 1 1 calc R
C52 C 0.815(2) 0.7307(16) 0.3731(5) 0.221(10) Uani 1 1 d .
H52A H 0.7341 0.7878 0.3760 0.332 Uiso 1 1 calc R
H52B H 0.8547 0.7346 0.3409 0.332 Uiso 1 1 calc R
H52C H 0.8682 0.7380 0.3947 0.332 Uiso 1 1 calc R
C60 C 0.3411(17) 0.390(2) 0.4775(4) 0.152(7) Uani 1 1 d .
C63 C 0.2335(13) 0.612(2) 0.4626(5) 0.169(9) Uani 1 1 d .
C59 C 0.391(2) 0.2830(19) 0.4882(5) 0.156(8) Uani 1 1 d .
H59 H 0.3396 0.2441 0.5033 0.187 Uiso 1 1 calc R
C54 C 0.8951(14) 0.5276(19) 0.3832(4) 0.131(6) Uani 1 1 d .
H54 H 0.9760 0.5302 0.3725 0.157 Uiso 1 1 calc R
C66 C 0.4011(11) 0.7179(10) 0.4250(3) 0.133(5) Uani 1 1 d .
H66 H 0.4569 0.7531 0.4104 0.159 Uiso 1 1 calc R
C67 C 0.2125(17) 0.435(2) 0.4901(6) 0.165(10) Uani 1 1 d .
H67 H 0.1619 0.3934 0.5032 0.198 Uiso 1 1 calc R
C64 C 0.1970(16) 0.729(2) 0.4531(7) 0.163(9) Uani 1 1 d .
H64 H 0.1108 0.7692 0.4578 0.195 Uiso 1 1 calc R
C65 C 0.2760(18) 0.7819(14) 0.4386(6) 0.171(8) Uani 1 1 d .
H65 H 0.2507 0.8567 0.4375 0.205 Uiso 1 1 calc R
C68 C 0.162(2) 0.549(3) 0.4815(8) 0.25(2) Uani 1 1 d .
H68 H 0.0754 0.5832 0.4893 0.303 Uiso 1 1 calc R
Cl1 Cl 0.2055(2) 0.02673(18) 0.01444(9) 0.0808(6) Uani 1 1 d .
O10 O 0.1477(7) 0.1273(5) 0.0316(3) 0.134(3) Uani 1 1 d .
O11 O 0.193(3) 0.0146(11) -0.0252(4) 0.357(14) Uani 1 1 d .
O9 O 0.225(2) -0.0549(8) 0.0454(4) 0.311(12) Uani 1 1 d .
O12 O 0.3219(12) 0.0206(14) 0.0085(14) 0.50(2) Uani 1 1 d .
Cl2 Cl 0.1955(3) 0.0765(4) 0.50932(12) 0.1258(12) Uani 1 1 d .
O13 O 0.2939(17) 0.0578(12) 0.5347(6) 0.281(9) Uani 1 1 d .
O16 O 0.1223(10) 0.1692(13) 0.5226(7) 0.279(9) Uani 1 1 d .
O14 O 0.2461(14) 0.0782(13) 0.4654(4) 0.248(7) Uani 1 1 d .
O15 O 0.138(2) 0.006(2) 0.5171(8) 0.418(18) Uani 1 1 d .

loop_
_atom_site_aniso_label
_atom_site_aniso_U_11
_atom_site_aniso_U_22
_atom_site_aniso_U_33
_atom_site_aniso_U_23
_atom_site_aniso_U_13
_atom_site_aniso_U_12
Ag2 0.0754(4) 0.0931(5) 0.0433(3) -0.0100(3) -0.0009(3) -0.0316(3)
Ag1 0.0687(4) 0.0467(4) 0.1168(6) -0.0076(3) -0.0205(4) -0.0055(3)
Cu3 0.0438(4) 0.0446(5) 0.0499(5) -0.0045(4) -0.0058(3) -0.0092(3)
Cu1 0.0544(5) 0.0571(6) 0.0462(5) -0.0028(4) -0.0081(4) -0.0199(4)
Cu2 0.0586(5) 0.0567(6) 0.0480(5) -0.0090(4) -0.0088(4) -0.0110(4)
Cu4 0.0608(5) 0.0609(6) 0.0491(5) -0.0092(4) -0.0035(4) -0.0102(4)
O1 0.065(3) 0.085(4) 0.052(3) -0.011(3) -0.010(2) -0.031(3)
O4 0.069(3) 0.071(4) 0.053(3) -0.009(3) -0.013(2) -0.025(3)
N5 0.049(3) 0.039(3) 0.045(3) -0.004(2) -0.001(2) -0.013(2)
O5 0.065(3) 0.049(3) 0.060(3) -0.008(2) -0.009(2) -0.019(2)
O3 0.065(3) 0.068(4) 0.062(3) -0.008(3) -0.006(2) -0.017(3)
O2 0.063(3) 0.068(4) 0.051(3) -0.006(2) -0.005(2) -0.030(3)
N1 0.056(3) 0.042(4) 0.059(4) -0.004(3) -0.020(3) -0.009(3)
N4 0.061(3) 0.058(4) 0.046(4) -0.011(3) -0.007(3) 0.002(3)
N3 0.058(3) 0.051(4) 0.053(4) -0.005(3) -0.012(3) -0.005(3)
N2 0.055(3) 0.053(4) 0.065(4) 0.002(3) -0.007(3) -0.012(3)
C44 0.047(3) 0.051(4) 0.033(3) -0.004(3) 0.005(3) -0.018(3)
N6 0.045(3) 0.044(4) 0.046(3) -0.002(3) -0.001(2) -0.009(2)
O6 0.047(2) 0.053(3) 0.071(3) -0.002(2) -0.017(2) -0.006(2)
N9 0.066(4) 0.045(4) 0.076(4) -0.006(3) -0.017(3) -0.008(3)
C71 0.066(4) 0.069(5) 0.054(5) -0.003(4) 0.000(4) -0.030(4)
C38 0.040(3) 0.077(6) 0.049(4) -0.004(4) 0.001(3) -0.016(3)
C27 0.050(4) 0.049(5) 0.067(5) -0.008(4) -0.018(3) -0.004(3)
C2 0.052(4) 0.076(6) 0.067(5) -0.022(4) -0.014(4) -0.015(4)
C43 0.063(4) 0.067(5) 0.043(4) -0.004(3) 0.009(3) -0.033(4)
N11 0.069(4) 0.079(5) 0.043(4) -0.003(3) -0.002(3) -0.028(3)
C45 0.038(3) 0.052(4) 0.036(3) 0.001(3) 0.003(3) -0.017(3)
N10 0.065(4) 0.053(4) 0.074(4) -0.009(3) -0.013(3) 0.001(3)
C10 0.052(4) 0.029(4) 0.080(5) -0.005(3) -0.023(4) -0.001(3)
C47 0.049(4) 0.070(6) 0.071(5) 0.008(4) -0.009(4) -0.008(4)
C49 0.057(4) 0.041(4) 0.073(5) -0.009(4) -0.004(3) -0.007(3)
C40 0.055(4) 0.048(5) 0.052(4) -0.003(3) -0.001(3) -0.015(3)
C36 0.065(4) 0.067(5) 0.049(4) -0.015(4) 0.006(4) -0.025(4)
C41 0.074(5) 0.048(5) 0.063(5) -0.012(4) 0.005(4) -0.020(4)
C34 0.068(5) 0.076(7) 0.118(8) -0.022(6) -0.021(5) -0.024(5)
C70 0.050(4) 0.071(6) 0.066(5) -0.013(4) -0.008(3) -0.012(4)
N12 0.107(5) 0.087(5) 0.042(4) -0.012(3) -0.003(3) -0.026(4)
C4 0.044(4) 0.054(5) 0.061(5) -0.002(4) -0.006(3) -0.012(3)
C11 0.048(4) 0.035(4) 0.078(5) 0.002(4) -0.012(4) -0.006(3)
C46 0.041(3) 0.064(5) 0.051(4) 0.004(3) -0.002(3) -0.019(3)
C28 0.052(4) 0.051(5) 0.059(5) -0.009(4) -0.014(3) 0.000(3)
C3 0.068(5) 0.078(6) 0.073(6) -0.010(5) -0.015(4) -0.033(4)
C50 0.065(5) 0.080(6) 0.057(5) -0.004(4) -0.007(4) -0.039(4)
C9 0.061(5) 0.052(5) 0.096(7) -0.015(5) -0.030(4) -0.003(4)
C23 0.074(5) 0.064(6) 0.055(5) -0.003(4) -0.007(4) -0.022(4)
C6 0.064(4) 0.055(5) 0.060(5) -0.008(4) -0.023(4) -0.005(4)
C29 0.056(4) 0.060(5) 0.078(6) -0.024(4) -0.022(4) 0.007(4)
C14 0.089(6) 0.089(8) 0.069(6) 0.019(5) 0.008(5) -0.018(5)
C69 0.071(5) 0.051(5) 0.069(5) -0.004(4) -0.010(4) -0.022(4)
C12 0.058(4) 0.052(5) 0.095(7) 0.019(5) -0.011(4) -0.012(4)
O7 0.151(6) 0.081(5) 0.069(4) -0.011(3) 0.004(4) -0.046(4)
C32 0.073(5) 0.087(7) 0.059(5) -0.007(4) -0.003(4) -0.012(4)
C72 0.082(5) 0.077(6) 0.057(5) -0.012(4) -0.006(4) -0.031(4)
C37 0.060(4) 0.090(7) 0.052(4) -0.005(4) -0.012(3) -0.025(4)
C15 0.077(5) 0.071(6) 0.064(5) 0.006(4) -0.009(4) -0.017(4)
C26 0.051(4) 0.059(6) 0.095(7) -0.003(5) -0.010(4) -0.015(4)
C21 0.056(4) 0.060(5) 0.064(5) -0.012(4) -0.015(4) -0.003(4)
C35 0.096(6) 0.086(7) 0.080(6) -0.034(5) 0.002(5) -0.040(5)
C42 0.077(5) 0.064(6) 0.061(5) -0.013(4) 0.002(4) -0.039(4)
C19 0.049(4) 0.056(5) 0.074(6) 0.006(4) 0.003(4) -0.008(4)
O8 0.061(3) 0.106(5) 0.081(4) -0.008(3) 0.001(3) 0.004(3)
C24 0.082(6) 0.087(7) 0.075(6) 0.000(5) -0.006(5) -0.029(5)
N7 0.109(6) 0.088(6) 0.045(4) -0.017(4) -0.011(4) -0.033(5)
C51 0.055(4) 0.094(7) 0.050(4) 0.015(4) -0.012(3) -0.029(4)
C53 0.224(16) 0.125(12) 0.048(6) -0.002(6) 0.006(8) -0.128(12)
C39 0.056(4) 0.089(6) 0.064(5) 0.013(4) -0.016(4) -0.008(4)
C25 0.078(6) 0.080(7) 0.095(7) 0.012(5) -0.010(5) -0.030(5)
C8 0.079(6) 0.074(7) 0.107(8) -0.034(6) -0.047(6) -0.004(5)
C18 0.092(6) 0.076(7) 0.097(7) 0.013(5) 0.003(5) -0.018(5)
C31 0.088(6) 0.104(8) 0.060(5) -0.025(5) -0.018(5) -0.022(6)
C33 0.058(5) 0.074(6) 0.111(8) -0.009(6) -0.019(5) -0.017(4)
N8 0.079(5) 0.108(7) 0.056(4) -0.025(4) -0.018(4) 0.011(5)
C30 0.085(6) 0.097(8) 0.094(8) -0.047(6) -0.026(5) -0.002(6)
C20 0.069(5) 0.051(5) 0.089(6) -0.013(4) -0.014(4) -0.011(4)
C61 0.078(6) 0.147(10) 0.040(4) -0.024(5) 0.011(4) -0.060(7)
C48 0.059(4) 0.050(5) 0.076(5) 0.004(4) -0.005(4) 0.007(4)
C17 0.062(5) 0.059(6) 0.151(10) 0.004(6) -0.022(6) -0.028(4)
C22 0.093(6) 0.083(7) 0.091(6) -0.029(5) -0.023(5) -0.021(5)
C16 0.067(5) 0.064(6) 0.133(9) -0.013(6) -0.025(6) -0.025(5)
C58 0.244(17) 0.136(12) 0.065(7) -0.006(7) -0.015(9) -0.128(13)
C7 0.084(6) 0.077(7) 0.070(6) -0.018(5) -0.018(5) -0.014(5)
C55 0.070(7) 0.153(12) 0.079(7) -0.029(7) 0.003(5) -0.024(7)
C1 0.093(6) 0.153(10) 0.085(6) -0.065(7) -0.005(5) -0.050(6)
C13 0.070(5) 0.069(7) 0.114(9) 0.023(6) -0.009(5) -0.030(5)
C5 0.080(5) 0.074(6) 0.079(6) 0.019(5) -0.005(4) -0.032(4)
C57 0.189(12) 0.108(9) 0.045(5) -0.013(6) -0.015(6) -0.048(9)
C62 0.067(7) 0.195(15) 0.056(6) -0.042(8) -0.017(5) -0.011(8)
C56 0.067(7) 0.28(2) 0.161(13) -0.031(13) 0.007(7) 0.032(9)
C52 0.42(3) 0.25(2) 0.086(9) -0.014(11) 0.024(13) -0.25(2)
C60 0.183(15) 0.30(3) 0.048(6) -0.024(10) 0.003(8) -0.184(18)
C63 0.071(8) 0.32(3) 0.082(9) -0.082(13) -0.014(7) -0.003(13)
C59 0.26(2) 0.23(2) 0.062(8) 0.013(11) -0.038(11) -0.18(2)
C54 0.122(11) 0.215(19) 0.091(9) -0.045(11) 0.027(7) -0.105(13)
C66 0.134(9) 0.119(9) 0.072(6) -0.022(6) -0.031(6) 0.059(8)
C67 0.112(14) 0.35(3) 0.095(10) -0.063(16) 0.031(10) -0.147(17)
C64 0.092(11) 0.21(2) 0.155(15) -0.033(14) -0.056(11) 0.008(13)
C65 0.161(14) 0.133(14) 0.145(13) -0.050(11) -0.069(12) 0.077(12)
C68 0.079(12) 0.57(7) 0.123(15) -0.14(3) 0.000(10) -0.09(2)
Cl1 0.0913(15) 0.0521(14) 0.0996(18) -0.0085(12) -0.0325(12) -0.0154(11)
O10 0.146(6) 0.060(5) 0.159(7) -0.014(4) 0.002(5) 0.004(4)
O11 0.75(4) 0.197(13) 0.102(8) -0.006(8) -0.185(15) -0.076(19)
O9 0.74(3) 0.075(6) 0.119(8) 0.001(6) -0.159(14) -0.100(12)
O12 0.125(9) 0.203(16) 1.18(7) -0.36(3) 0.12(2) -0.037(9)
Cl2 0.0972(19) 0.193(4) 0.103(2) -0.053(2) 0.0112(16) -0.064(2)
O13 0.37(2) 0.216(14) 0.324(19) 0.021(12) -0.235(17) -0.116(14)
O16 0.104(7) 0.265(16) 0.41(2) -0.150(16) -0.002(10) 0.035(9)
O14 0.276(14) 0.342(18) 0.091(7) -0.049(9) 0.040(8) -0.074(13)
O15 0.46(3) 0.57(4) 0.43(3) -0.27(3) 0.22(2) -0.46(3)

loop_
_atom_type_symbol
_atom_type_description
_atom_type_scat_dispersion_real
_atom_type_scat_dispersion_imag
_atom_type_scat_source
C C 0.0033 0.0016 'International Tables Vol C Tables 4.2.6.8 and 6.1.1.4'
H H 0.0000 0.0000 'International Tables Vol C Tables 4.2.6.8 and 6.1.1.4'
N N 0.0061 0.0033 'International Tables Vol C Tables 4.2.6.8 and 6.1.1.4'
O O 0.0106 0.0060 'International Tables Vol C Tables 4.2.6.8 and 6.1.1.4'
Cu Cu 0.3201 1.2651 'International Tables Vol C Tables 4.2.6.8 and 6.1.1.4'
Ag Ag -0.8971 1.1015 'International Tables Vol C Tables 4.2.6.8 and 6.1.1.4'
Cl Cl 0.1484 0.1585 'International Tables Vol C Tables 4.2.6.8 and 6.1.1.4'

loop_
_geom_angle_atom_site_label_1
_geom_angle_atom_site_label_2
_geom_angle_atom_site_label_3
_geom_angle
C71 Ag2 C72 175.4(3)
C71 Ag2 Ag1 101.2(2)
C72 Ag2 Ag1 82.6(2)
C69 Ag1 C70 171.4(3)
C69 Ag1 Ag2 97.0(2)
C70 Ag1 Ag2 91.0(2)
O5 Cu3 O6 94.2(2)
O5 Cu3 N5 170.3(2)
O6 Cu3 N5 91.8(2)
O5 Cu3 N6 91.4(2)
O6 Cu3 N6 169.1(2)
N5 Cu3 N6 81.5(2)
O5 Cu3 N11 92.2(2)
O6 Cu3 N11 91.7(2)
N5 Cu3 N11 95.2(2)
N6 Cu3 N11 97.4(2)
O1 Cu1 O2 94.0(2)
O1 Cu1 N1 170.1(2)
O2 Cu1 N1 90.7(2)
O1 Cu1 N2 92.2(3)
O2 Cu1 N2 167.8(2)
N1 Cu1 N2 81.7(3)
O1 Cu1 N9 92.8(2)
O2 Cu1 N9 94.2(2)
N1 Cu1 N9 95.6(2)
N2 Cu1 N9 96.0(2)
O4 Cu2 O3 93.9(2)
O4 Cu2 N3 90.7(2)
O3 Cu2 N3 167.6(2)
O4 Cu2 N4 168.2(2)
O3 Cu2 N4 92.3(3)
N3 Cu2 N4 81.3(3)
O4 Cu2 N10 94.4(2)
O3 Cu2 N10 91.5(2)
N3 Cu2 N10 99.6(2)
N4 Cu2 N10 95.5(2)
O8 Cu4 O7 94.9(3)
O8 Cu4 N8 166.0(3)
O7 Cu4 N8 89.7(4)
O8 Cu4 N7 91.5(3)
O7 Cu4 N7 163.7(3)
N8 Cu4 N7 80.8(4)
O8 Cu4 N12 94.9(3)
O7 Cu4 N12 96.3(3)
N8 Cu4 N12 97.7(3)
N7 Cu4 N12 98.0(3)
C2 O1 Cu1 122.5(5)
C21 O4 Cu2 124.0(5)
C40 N5 C44 118.1(6)
C40 N5 Cu3 129.5(5)
C44 N5 Cu3 112.3(4)
C36 O5 Cu3 123.7(5)
C19 O3 Cu2 122.3(5)
C4 O2 Cu1 123.0(4)
C6 N1 C10 118.9(6)
C6 N1 Cu1 128.5(6)
C10 N1 Cu1 112.4(5)
C32 N4 C28 119.7(7)
C32 N4 Cu2 127.9(7)
C28 N4 Cu2 112.4(4)
C23 N3 C27 118.3(7)
C23 N3 Cu2 128.9(6)
C27 N3 Cu2 112.8(5)
C15 N2 C11 117.5(7)
C15 N2 Cu1 129.5(6)
C11 N2 Cu1 112.8(5)
N5 C44 C43 122.7(6)
N5 C44 C45 116.4(6)
C43 C44 C45 120.9(6)
C49 N6 C45 118.3(6)
C49 N6 Cu3 128.4(5)
C45 N6 Cu3 113.1(4)
C38 O6 Cu3 123.8(5)
C69 N9 Cu1 166.5(7)
N11 C71 Ag2 178.7(7)
O6 C38 C37 124.3(7)
O6 C38 C39 114.9(7)
C37 C38 C39 120.8(7)
N3 C27 C26 122.8(7)
N3 C27 C28 116.2(7)
C26 C27 C28 121.0(8)
O1 C2 C3 125.5(7)
O1 C2 C1 115.1(8)
C3 C2 C1 119.4(9)
C44 C43 C42 117.1(7)
C44 C43 C50 117.9(7)
C42 C43 C50 125.0(7)
C71 N11 Cu3 146.9(6)
N6 C45 C46 124.2(6)
N6 C45 C44 116.1(5)
C46 C45 C44 119.7(6)
C70 N10 Cu2 155.6(7)
N1 C10 C9 122.3(8)
N1 C10 C11 116.9(7)
C9 C10 C11 120.8(8)
C48 C47 C46 119.4(7)
N6 C49 C48 120.5(7)
N5 C40 C41 122.2(7)
O5 C36 C37 125.5(7)
O5 C36 C35 114.4(7)
C37 C36 C35 120.1(8)
C42 C41 C40 120.4(7)
C33 C34 C29 123.2(9)
N10 C70 Ag1 177.4(7)
C72 N12 Cu4 154.9(7)
O2 C4 C3 124.5(7)
O2 C4 C5 116.5(7)
C3 C4 C5 119.0(8)
N2 C11 C12 124.9(8)
N2 C11 C10 115.7(7)
C12 C11 C10 119.3(8)
C45 C46 C51 118.6(7)
C45 C46 C47 116.4(7)
C51 C46 C47 125.0(7)
N4 C28 C27 117.3(7)
N4 C28 C29 121.9(7)
C27 C28 C29 120.8(8)
C4 C3 C2 125.5(8)
C51 C50 C43 120.5(7)
C10 C9 C8 115.9(9)
C10 C9 C16 117.9(9)
C8 C9 C16 126.2(9)
N3 C23 C24 121.9(8)
N1 C6 C7 121.8(8)
C30 C29 C28 116.7(9)
C30 C29 C34 126.3(9)
C28 C29 C34 116.9(8)
C13 C14 C15 120.0(9)
N9 C69 Ag1 176.8(8)
C13 C12 C11 115.7(9)
C13 C12 C17 125.5(9)
C11 C12 C17 118.8(9)
C53 O7 Cu4 124.2(8)
N4 C32 C31 121.2(9)
N12 C72 Ag2 179.1(8)
C38 C37 C36 125.4(7)
N2 C15 C14 121.0(9)
C25 C26 C27 117.1(8)
C25 C26 C33 125.1(9)
C27 C26 C33 117.7(8)
O4 C21 C20 124.0(7)
O4 C21 C22 115.5(8)
C20 C21 C22 120.6(9)
C41 C42 C43 119.5(7)
O3 C19 C20 124.3(7)
O3 C19 C18 116.4(8)
C20 C19 C18 119.3(9)
C55 O8 Cu4 124.1(8)
C25 C24 C23 119.5(9)
C57 N7 C61 121.8(10)
C57 N7 Cu4 128.2(8)
C61 N7 Cu4 109.9(7)
C50 C51 C46 122.4(7)
O7 C53 C54 120.9(12)
O7 C53 C52 115.0(17)
C54 C53 C52 124.0(18)
C24 C25 C26 120.3(9)
C7 C8 C9 121.3(8)
C30 C31 C32 119.3(9)
C34 C33 C26 120.4(9)
C62 N8 C66 118.3(11)
C62 N8 Cu4 113.6(8)
C66 N8 Cu4 127.9(10)
C31 C30 C29 121.1(9)
C21 C20 C19 125.7(9)
C62 C61 C60 120.9(15)
C62 C61 N7 117.1(9)
C60 C61 N7 122.0(14)
C47 C48 C49 121.3(7)
C16 C17 C12 121.5(9)
C17 C16 C9 121.7(9)
C59 C58 C57 117.7(14)
C8 C7 C6 119.7(9)
O8 C55 C54 126.3(11)
O8 C55 C56 113.4(14)
C54 C55 C56 120.2(14)
C14 C13 C12 120.9(9)
N7 C57 C58 118.3(13)
N8 C62 C61 117.8(10)
N8 C62 C63 123.8(19)
C61 C62 C63 118.3(19)
C59 C60 C61 120.4(19)
C59 C60 C67 115.8(18)
C61 C60 C67 124(2)
C68 C63 C62 118(3)
C68 C63 C64 130.2(19)
C62 C63 C64 112(2)
C60 C59 C58 119.6(17)
C55 C54 C53 128.3(12)
N8 C66 C65 125.3(16)
C60 C67 C68 115(2)
C65 C64 C63 125(2)
C64 C65 C66 115.2(19)
C63 C68 C67 124(2)
O11 Cl1 O12 99.5(18)
O11 Cl1 O9 118.0(8)
O12 Cl1 O9 93.5(16)
O11 Cl1 O10 119.6(8)
O12 Cl1 O10 101.1(8)
O9 Cl1 O10 116.5(6)
O15 Cl2 O16 111.6(12)
O15 Cl2 O14 109.6(11)
O16 Cl2 O14 114.8(12)
O15 Cl2 O13 116.2(16)
O16 Cl2 O13 100.5(10)
O14 Cl2 O13 103.8(11)

loop_
_geom_bond_atom_site_label_1
_geom_bond_atom_site_label_2
_geom_bond_distance
Ag2 C71 2.051(8)
Ag2 C72 2.056(8)
Ag2 Ag1 3.2789(10)
Ag1 C69 2.065(8)
Ag1 C70 2.068(9)
Cu3 O5 1.906(5)
Cu3 O6 1.911(4)
Cu3 N5 2.000(5)
Cu3 N6 2.012(5)
Cu3 N11 2.331(6)
Cu1 O1 1.919(5)
Cu1 O2 1.922(5)
Cu1 N1 1.992(6)
Cu1 N2 2.017(6)
Cu1 N9 2.295(6)
Cu2 O4 1.906(5)
Cu2 O3 1.914(6)
Cu2 N3 2.027(6)
Cu2 N4 2.031(6)
Cu2 N10 2.266(6)
Cu4 O8 1.899(5)
Cu4 O7 1.903(8)
Cu4 N8 2.009(7)
Cu4 N7 2.030(8)
Cu4 N12 2.207(7)
O1 C2 1.272(9)
O4 C21 1.255(10)
N5 C40 1.332(8)
N5 C44 1.374(8)
O5 C36 1.258(8)
O3 C19 1.270(9)
O2 C4 1.268(8)
N1 C6 1.325(9)
N1 C10 1.363(9)
N4 C32 1.307(9)
N4 C28 1.369(10)
N3 C23 1.304(9)
N3 C27 1.377(9)
N2 C15 1.341(9)
N2 C11 1.349(9)
C44 C43 1.391(10)
C44 C45 1.414(9)
N6 C49 1.340(8)
N6 C45 1.347(8)
O6 C38 1.274(8)
N9 C69 1.108(9)
C71 N11 1.130(8)
C38 C37 1.380(11)
C38 C39 1.496(10)
C27 C26 1.393(11)
C27 C28 1.408(10)
C2 C3 1.387(11)
C2 C1 1.492(10)
C43 C42 1.416(10)
C43 C50 1.431(10)
C45 C46 1.388(9)
N10 C70 1.126(9)
C10 C9 1.398(10)
C10 C11 1.419(10)
C47 C48 1.341(11)
C47 C46 1.414(11)
C49 C48 1.401(10)
C40 C41 1.386(10)
C36 C37 1.389(11)
C36 C35 1.515(11)
C41 C42 1.355(10)
C34 C33 1.343(12)
C34 C29 1.411(12)
N12 C72 1.133(9)
C4 C3 1.385(10)
C4 C5 1.491(10)
C11 C12 1.399(11)
C46 C51 1.403(11)
C28 C29 1.410(11)
C50 C51 1.339(11)
C9 C8 1.414(13)
C9 C16 1.427(13)
C23 C24 1.408(12)
C6 C7 1.390(11)
C29 C30 1.384(13)
C14 C13 1.356(13)
C14 C15 1.406(12)
C12 C13 1.381(13)
C12 C17 1.423(13)
O7 C53 1.300(16)
C32 C31 1.416(12)
C26 C25 1.379(12)
C26 C33 1.441(12)
C21 C20 1.390(12)
C21 C22 1.501(11)
C19 C20 1.398(11)
C19 C18 1.512(11)
O8 C55 1.220(14)
C24 C25 1.361(13)
N7 C57 1.313(13)
N7 C61 1.397(12)
C53 C54 1.414(19)
C53 C52 1.433(17)
C8 C7 1.328(13)
C31 C30 1.352(14)
N8 C62 1.306(15)
N8 C66 1.338(14)
C61 C62 1.371(16)
C61 C60 1.374(17)
C17 C16 1.327(13)
C58 C59 1.46(2)
C58 C57 1.484(17)
C55 C54 1.322(18)
C55 C56 1.537(16)
C62 C63 1.454(16)
C60 C59 1.34(2)
C60 C67 1.37(2)
C63 C68 1.36(3)
C63 C64 1.46(3)
C66 C65 1.397(17)
C67 C68 1.42(4)
C64 C65 1.31(2)
Cl1 O11 1.196(10)
Cl1 O12 1.274(13)
Cl1 O9 1.277(10)
Cl1 O10 1.385(7)
Cl2 O15 1.288(14)
Cl2 O16 1.289(12)
Cl2 O14 1.296(10)
Cl2 O13 1.347(12)
